data_4325432
loop_
_publ_author_name
'Jun Li'
'Theeranun Siritanon'
'Judith K. Stalick'
'Arthur W. Sleight'
'M. A. Subramanian'

_publ_section_title
;
 Structural Studies and Electrical Properties of Cs/Al/Te/O Phases with
 the Pyrochlore Structure
;
_journal_name_full 'Inorganic Chemistry'
_journal_page_first 5747
_journal_page_last 5754
_journal_paper_doi 10.1021/ic200574v
_journal_volume 50
_journal_year 2011
_chemical_formula_sum 'Al0.34 Cs O6 Te1.66'
_chemical_formula_weight 450.40
_chemical_name_systematic
;
Nominal composition is CsAl0.45Te1.55O6
;
_space_group_IT_number 227
_symmetry_cell_setting cubic
_symmetry_space_group_name_Hall '-F 4vw 2vw 3'
_symmetry_space_group_name_H-M 'F d -3 m :2'
_atom_sites_solution_primary direct
_atom_sites_solution_secondary difmap
_audit_creation_method SHELXLTL
_cell_angle_alpha 90.00
_cell_angle_beta 90.00
_cell_angle_gamma 90.00
_cell_formula_units_Z 8
_cell_length_a 10.1035(3)
_cell_length_b 10.1035(3)
_cell_length_c 10.1035(3)
_cell_measurement_reflns_used 1844
_cell_measurement_temperature 293(2)
_cell_measurement_theta_max 27.81
_cell_measurement_theta_min 3.49
_cell_volume 1031.37(5)
_computing_cell_refinement 'Bruker SAINT'
_computing_data_collection 'Bruker SMART'
_computing_data_reduction 'Bruker SAINT'
_computing_molecular_graphics 'Bruker SHELXTL'
_computing_publication_material 'Bruker SHELXTL'
_computing_structure_refinement 'Bruker SHELXTL'
_computing_structure_solution 'Bruker SHELXTL'
_diffrn_ambient_temperature 293(2)
_diffrn_measured_fraction_theta_full 1.000
_diffrn_measured_fraction_theta_max 1.000
_diffrn_measurement_device_type 'Bruker Apex CCD area detector'
_diffrn_measurement_method 'phi and omega scans'
_diffrn_radiation_monochromator graphite
_diffrn_radiation_source 'fine-focus sealed tube'
_diffrn_radiation_type MoK\a
_diffrn_radiation_wavelength 0.71073
_diffrn_reflns_av_R_equivalents 0.0131
_diffrn_reflns_av_sigmaI/netI 0.0040
_diffrn_reflns_limit_h_max 13
_diffrn_reflns_limit_h_min -13
_diffrn_reflns_limit_k_max 13
_diffrn_reflns_limit_k_min -12
_diffrn_reflns_limit_l_max 13
_diffrn_reflns_limit_l_min -12
_diffrn_reflns_number 2688
_diffrn_reflns_theta_full 27.81
_diffrn_reflns_theta_max 27.81
_diffrn_reflns_theta_min 3.49
_exptl_absorpt_coefficient_mu 16.423
_exptl_absorpt_correction_T_max 0.7348
_exptl_absorpt_correction_T_min 0.4390
_exptl_absorpt_correction_type multi-scan
_exptl_absorpt_process_details SADABS
_exptl_crystal_colour dark-blue
_exptl_crystal_density_diffrn 5.801
_exptl_crystal_description block
_exptl_crystal_F_000 1551
_exptl_crystal_size_max 0.06
_exptl_crystal_size_mid 0.04
_exptl_crystal_size_min 0.02
_refine_diff_density_max 0.331
_refine_diff_density_min -0.504
_refine_diff_density_rms 0.088
_refine_ls_extinction_method none
_refine_ls_goodness_of_fit_ref 1.402
_refine_ls_matrix_type full
_refine_ls_number_parameters 10
_refine_ls_number_reflns 80
_refine_ls_number_restraints 1
_refine_ls_restrained_S_all 1.392
_refine_ls_R_factor_all 0.0140
_refine_ls_R_factor_gt 0.0133
_refine_ls_shift/su_max 0.000
_refine_ls_shift/su_mean 0.000
_refine_ls_structure_factor_coef Fsqd
_refine_ls_weighting_details 'calc w=1/[\s^2^(Fo^2^)+(0.0099P)^2^+22.9320P] where P=(Fo^2^+2Fc^2^)/3'
_refine_ls_weighting_scheme calc
_refine_ls_wR_factor_gt 0.0325
_refine_ls_wR_factor_ref 0.0329
_reflns_number_gt 78
_reflns_number_total 80
_reflns_threshold_expression >2sigma(I)
_cod_data_source_file ic200574v_si_002_3.cif
_cod_data_source_block mas36_Nominal_CsAl0.45Te1.55O6
_cod_original_sg_symbol_H-M 'F d -3 m'
_cod_database_code 4325432

loop_
_symmetry_equiv_pos_as_xyz
'x, y, z'
'-x+3/4, -y+1/4, z+1/2'
'-x+1/4, y+1/2, -z+3/4'
'x+1/2, -y+3/4, -z+1/4'
'z, x, y'
'z+1/2, -x+3/4, -y+1/4'
'-z+3/4, -x+1/4, y+1/2'
'-z+1/4, x+1/2, -y+3/4'
'y, z, x'
'-y+1/4, z+1/2, -x+3/4'
'y+1/2, -z+3/4, -x+1/4'
'-y+3/4, -z+1/4, x+1/2'
'y+3/4, x+1/4, -z+1/2'
'-y, -x, -z'
'y+1/4, -x+1/2, z+3/4'
'-y+1/2, x+3/4, z+1/4'
'x+3/4, z+1/4, -y+1/2'
'-x+1/2, z+3/4, y+1/4'
'-x, -z, -y'
'x+1/4, -z+1/2, y+3/4'
'z+3/4, y+1/4, -x+1/2'
'z+1/4, -y+1/2, x+3/4'
'-z+1/2, y+3/4, x+1/4'
'-z, -y, -x'
'x, y+1/2, z+1/2'
'-x+3/4, -y+3/4, z+1'
'-x+1/4, y+1, -z+5/4'
'x+1/2, -y+5/4, -z+3/4'
'z, x+1/2, y+1/2'
'z+1/2, -x+5/4, -y+3/4'
'-z+3/4, -x+3/4, y+1'
'-z+1/4, x+1, -y+5/4'
'y, z+1/2, x+1/2'
'-y+1/4, z+1, -x+5/4'
'y+1/2, -z+5/4, -x+3/4'
'-y+3/4, -z+3/4, x+1'
'y+3/4, x+3/4, -z+1'
'-y, -x+1/2, -z+1/2'
'y+1/4, -x+1, z+5/4'
'-y+1/2, x+5/4, z+3/4'
'x+3/4, z+3/4, -y+1'
'-x+1/2, z+5/4, y+3/4'
'-x, -z+1/2, -y+1/2'
'x+1/4, -z+1, y+5/4'
'z+3/4, y+3/4, -x+1'
'z+1/4, -y+1, x+5/4'
'-z+1/2, y+5/4, x+3/4'
'-z, -y+1/2, -x+1/2'
'x+1/2, y, z+1/2'
'-x+5/4, -y+1/4, z+1'
'-x+3/4, y+1/2, -z+5/4'
'x+1, -y+3/4, -z+3/4'
'z+1/2, x, y+1/2'
'z+1, -x+3/4, -y+3/4'
'-z+5/4, -x+1/4, y+1'
'-z+3/4, x+1/2, -y+5/4'
'y+1/2, z, x+1/2'
'-y+3/4, z+1/2, -x+5/4'
'y+1, -z+3/4, -x+3/4'
'-y+5/4, -z+1/4, x+1'
'y+5/4, x+1/4, -z+1'
'-y+1/2, -x, -z+1/2'
'y+3/4, -x+1/2, z+5/4'
'-y+1, x+3/4, z+3/4'
'x+5/4, z+1/4, -y+1'
'-x+1, z+3/4, y+3/4'
'-x+1/2, -z, -y+1/2'
'x+3/4, -z+1/2, y+5/4'
'z+5/4, y+1/4, -x+1'
'z+3/4, -y+1/2, x+5/4'
'-z+1, y+3/4, x+3/4'
'-z+1/2, -y, -x+1/2'
'x+1/2, y+1/2, z'
'-x+5/4, -y+3/4, z+1/2'
'-x+3/4, y+1, -z+3/4'
'x+1, -y+5/4, -z+1/4'
'z+1/2, x+1/2, y'
'z+1, -x+5/4, -y+1/4'
'-z+5/4, -x+3/4, y+1/2'
'-z+3/4, x+1, -y+3/4'
'y+1/2, z+1/2, x'
'-y+3/4, z+1, -x+3/4'
'y+1, -z+5/4, -x+1/4'
'-y+5/4, -z+3/4, x+1/2'
'y+5/4, x+3/4, -z+1/2'
'-y+1/2, -x+1/2, -z'
'y+3/4, -x+1, z+3/4'
'-y+1, x+5/4, z+1/4'
'x+5/4, z+3/4, -y+1/2'
'-x+1, z+5/4, y+1/4'
'-x+1/2, -z+1/2, -y'
'x+3/4, -z+1, y+3/4'
'z+5/4, y+3/4, -x+1/2'
'z+3/4, -y+1, x+3/4'
'-z+1, y+5/4, x+1/4'
'-z+1/2, -y+1/2, -x'
'-x, -y, -z'
'x-3/4, y-1/4, -z-1/2'
'x-1/4, -y-1/2, z-3/4'
'-x-1/2, y-3/4, z-1/4'
'-z, -x, -y'
'-z-1/2, x-3/4, y-1/4'
'z-3/4, x-1/4, -y-1/2'
'z-1/4, -x-1/2, y-3/4'
'-y, -z, -x'
'y-1/4, -z-1/2, x-3/4'
'-y-1/2, z-3/4, x-1/4'
'y-3/4, z-1/4, -x-1/2'
'-y-3/4, -x-1/4, z-1/2'
'y, x, z'
'-y-1/4, x-1/2, -z-3/4'
'y-1/2, -x-3/4, -z-1/4'
'-x-3/4, -z-1/4, y-1/2'
'x-1/2, -z-3/4, -y-1/4'
'x, z, y'
'-x-1/4, z-1/2, -y-3/4'
'-z-3/4, -y-1/4, x-1/2'
'-z-1/4, y-1/2, -x-3/4'
'z-1/2, -y-3/4, -x-1/4'
'z, y, x'
'-x, -y+1/2, -z+1/2'
'x-3/4, y+1/4, -z'
'x-1/4, -y, z-1/4'
'-x-1/2, y-1/4, z+1/4'
'-z, -x+1/2, -y+1/2'
'-z-1/2, x-1/4, y+1/4'
'z-3/4, x+1/4, -y'
'z-1/4, -x, y-1/4'
'-y, -z+1/2, -x+1/2'
'y-1/4, -z, x-1/4'
'-y-1/2, z-1/4, x+1/4'
'y-3/4, z+1/4, -x'
'-y-3/4, -x+1/4, z'
'y, x+1/2, z+1/2'
'-y-1/4, x, -z-1/4'
'y-1/2, -x-1/4, -z+1/4'
'-x-3/4, -z+1/4, y'
'x-1/2, -z-1/4, -y+1/4'
'x, z+1/2, y+1/2'
'-x-1/4, z, -y-1/4'
'-z-3/4, -y+1/4, x'
'-z-1/4, y, -x-1/4'
'z-1/2, -y-1/4, -x+1/4'
'z, y+1/2, x+1/2'
'-x+1/2, -y, -z+1/2'
'x-1/4, y-1/4, -z'
'x+1/4, -y-1/2, z-1/4'
'-x, y-3/4, z+1/4'
'-z+1/2, -x, -y+1/2'
'-z, x-3/4, y+1/4'
'z-1/4, x-1/4, -y'
'z+1/4, -x-1/2, y-1/4'
'-y+1/2, -z, -x+1/2'
'y+1/4, -z-1/2, x-1/4'
'-y, z-3/4, x+1/4'
'y-1/4, z-1/4, -x'
'-y-1/4, -x-1/4, z'
'y+1/2, x, z+1/2'
'-y+1/4, x-1/2, -z-1/4'
'y, -x-3/4, -z+1/4'
'-x-1/4, -z-1/4, y'
'x, -z-3/4, -y+1/4'
'x+1/2, z, y+1/2'
'-x+1/4, z-1/2, -y-1/4'
'-z-1/4, -y-1/4, x'
'-z+1/4, y-1/2, -x-1/4'
'z, -y-3/4, -x+1/4'
'z+1/2, y, x+1/2'
'-x+1/2, -y+1/2, -z'
'x-1/4, y+1/4, -z-1/2'
'x+1/4, -y, z-3/4'
'-x, y-1/4, z-1/4'
'-z+1/2, -x+1/2, -y'
'-z, x-1/4, y-1/4'
'z-1/4, x+1/4, -y-1/2'
'z+1/4, -x, y-3/4'
'-y+1/2, -z+1/2, -x'
'y+1/4, -z, x-3/4'
'-y, z-1/4, x-1/4'
'y-1/4, z+1/4, -x-1/2'
'-y-1/4, -x+1/4, z-1/2'
'y+1/2, x+1/2, z'
'-y+1/4, x, -z-3/4'
'y, -x-1/4, -z-1/4'
'-x-1/4, -z+1/4, y-1/2'
'x, -z-1/4, -y-1/4'
'x+1/2, z+1/2, y'
'-x+1/4, z, -y-3/4'
'-z-1/4, -y+1/4, x-1/2'
'-z+1/4, y, -x-3/4'
'z, -y-1/4, -x-1/4'
'z+1/2, y+1/2, x'

loop_
_atom_site_label
_atom_site_type_symbol
_atom_site_fract_x
_atom_site_fract_y
_atom_site_fract_z
_atom_site_U_iso_or_equiv
_atom_site_adp_type
_atom_site_occupancy
_atom_site_symmetry_multiplicity
_atom_site_calc_flag
_atom_site_refinement_flags
Te1 Te 0.0000 0.5000 0.0000 0.0085(2) Uani 0.834(6) 12 d SP
Al1 Al 0.0000 0.5000 0.0000 0.0085(2) Uani 0.165(6) 12 d SP
Cs1 Cs 0.1250 0.1250 0.1250 0.0211(3) Uani 1 24 d S
O1 O 0.1250 0.6250 -0.0696(4) 0.0140(9) Uani 1 4 d S

loop_
_atom_site_aniso_label
_atom_site_aniso_U_11
_atom_site_aniso_U_22
_atom_site_aniso_U_33
_atom_site_aniso_U_23
_atom_site_aniso_U_13
_atom_site_aniso_U_12
Te1 0.0085(2) 0.0085(2) 0.0085(2) -0.00036(17) -0.00036(17) -0.00036(17)
Al1 0.0085(2) 0.0085(2) 0.0085(2) -0.00036(17) -0.00036(17) -0.00036(17)
Cs1 0.0211(3) 0.0211(3) 0.0211(3) 0.000 0.000 0.000
O1 0.0141(12) 0.0141(12) 0.014(2) 0.000 0.000 -0.0071(18)

loop_
_atom_type_symbol
_atom_type_description
_atom_type_scat_dispersion_real
_atom_type_scat_dispersion_imag
_atom_type_scat_source
O O 0.0106 0.0060 'International Tables Vol C Tables 4.2.6.8 and 6.1.1.4'
Te Te -0.5308 1.6751 'International Tables Vol C Tables 4.2.6.8 and 6.1.1.4'
Cs Cs -0.3680 2.1192 'International Tables Vol C Tables 4.2.6.8 and 6.1.1.4'
Al Al 0.0645 0.0514 'International Tables Vol C Tables 4.2.6.8 and 6.1.1.4'

loop_
_geom_angle_atom_site_label_1
_geom_angle_atom_site_label_2
_geom_angle_atom_site_label_3
_geom_angle
_geom_angle_site_symmetry_1
_geom_angle_site_symmetry_3
O1 Te1 O1 87.18(16) 81_455 97_565
O1 Te1 O1 92.82(16) 81_455 29_554
O1 Te1 O1 87.18(16) 97_565 29_554
O1 Te1 O1 92.82(16) 81_455 .
O1 Te1 O1 180.0(2) 97_565 .
O1 Te1 O1 92.82(16) 29_554 .
O1 Te1 O1 180.0 81_455 177
O1 Te1 O1 92.82(16) 97_565 177
O1 Te1 O1 87.18(16) 29_554 177
O1 Te1 O1 87.18(16) . 177
O1 Te1 O1 87.18(16) 81_455 125
O1 Te1 O1 92.82(16) 97_565 125
O1 Te1 O1 180.0 29_554 125
O1 Te1 O1 87.18(16) . 125
O1 Te1 O1 92.82(16) 177 125
O1 Te1 Cs1 59.521(17) 81_455 121
O1 Te1 Cs1 43.27(11) 97_565 121
O1 Te1 Cs1 59.521(17) 29_554 121
O1 Te1 Cs1 136.73(11) . 121
O1 Te1 Cs1 120.479(17) 177 121
O1 Te1 Cs1 120.479(17) 125 121
O1 Te1 Cs1 43.27(11) 81_455 .
O1 Te1 Cs1 59.521(17) 97_565 .
O1 Te1 Cs1 120.479(17) 29_554 .
O1 Te1 Cs1 120.479(17) . .
O1 Te1 Cs1 136.73(11) 177 .
O1 Te1 Cs1 59.521(17) 125 .
Cs1 Te1 Cs1 63.0 121 .
O1 Te1 Cs1 120.479(17) 81_455 73_455
O1 Te1 Cs1 59.521(17) 97_565 73_455
O1 Te1 Cs1 43.27(11) 29_554 73_455
O1 Te1 Cs1 120.479(17) . 73_455
O1 Te1 Cs1 59.521(17) 177 73_455
O1 Te1 Cs1 136.73(11) 125 73_455
Cs1 Te1 Cs1 63.0 121 73_455
Cs1 Te1 Cs1 117.0 . 73_455
O1 Te1 Cs1 136.73(11) 81_455 97_565
O1 Te1 Cs1 120.479(17) 97_565 97_565
O1 Te1 Cs1 59.521(17) 29_554 97_565
O1 Te1 Cs1 59.521(17) . 97_565
O1 Te1 Cs1 43.27(11) 177 97_565
O1 Te1 Cs1 120.479(17) 125 97_565
Cs1 Te1 Cs1 117.0 121 97_565
Cs1 Te1 Cs1 180.0 . 97_565
Cs1 Te1 Cs1 63.0 73_455 97_565
O1 Te1 Cs1 59.521(17) 81_455 169
O1 Te1 Cs1 120.479(17) 97_565 169
O1 Te1 Cs1 136.73(11) 29_554 169
O1 Te1 Cs1 59.521(17) . 169
O1 Te1 Cs1 120.479(17) 177 169
O1 Te1 Cs1 43.27(11) 125 169
Cs1 Te1 Cs1 117.0 121 169
Cs1 Te1 Cs1 63.0 . 169
Cs1 Te1 Cs1 180.0 73_455 169
Cs1 Te1 Cs1 117.0 97_565 169
O1 Te1 Cs1 120.479(17) 81_455 25_554
O1 Te1 Cs1 136.73(11) 97_565 25_554
O1 Te1 Cs1 120.479(17) 29_554 25_554
O1 Te1 Cs1 43.27(11) . 25_554
O1 Te1 Cs1 59.521(17) 177 25_554
O1 Te1 Cs1 59.521(17) 125 25_554
Cs1 Te1 Cs1 180.0 121 25_554
Cs1 Te1 Cs1 117.0 . 25_554
Cs1 Te1 Cs1 117.0 73_455 25_554
Cs1 Te1 Cs1 63.0 97_565 25_554
Cs1 Te1 Cs1 63.0 169 25_554
O1 Cs1 O1 180.0 7_454 53_554
O1 Cs1 O1 90.0 7_454 25_545
O1 Cs1 O1 90.0 53_554 25_545
O1 Cs1 O1 90.0 7_454 11_445
O1 Cs1 O1 90.0 53_554 11_445
O1 Cs1 O1 90.0 25_545 11_445
O1 Cs1 O1 90.0 7_454 81_455
O1 Cs1 O1 90.0 53_554 81_455
O1 Cs1 O1 90.0 25_545 81_455
O1 Cs1 O1 180.0 11_445 81_455
O1 Cs1 O1 90.0 7_454 3_544
O1 Cs1 O1 90.0 53_554 3_544
O1 Cs1 O1 180.0 25_545 3_544
O1 Cs1 O1 90.0 11_445 3_544
O1 Cs1 O1 90.0 81_455 3_544
O1 Cs1 O1 134.313(10) 7_454 155_665
O1 Cs1 O1 45.687(10) 53_554 155_665
O1 Cs1 O1 45.687(10) 25_545 155_665
O1 Cs1 O1 98.91(6) 11_445 155_665
O1 Cs1 O1 81.09(6) 81_455 155_665
O1 Cs1 O1 134.313(10) 3_544 155_665
O1 Cs1 O1 98.91(6) 7_454 127_656
O1 Cs1 O1 81.09(6) 53_554 127_656
O1 Cs1 O1 45.687(10) 25_545 127_656
O1 Cs1 O1 134.313(10) 11_445 127_656
O1 Cs1 O1 45.687(10) 81_455 127_656
O1 Cs1 O1 134.313(10) 3_544 127_656
O1 Cs1 O1 45.23(11) 155_665 127_656
O1 Cs1 O1 134.313(10) 7_454 171_566
O1 Cs1 O1 45.687(10) 53_554 171_566
O1 Cs1 O1 81.09(6) 25_545 171_566
O1 Cs1 O1 134.313(10) 11_445 171_566
O1 Cs1 O1 45.687(10) 81_455 171_566
O1 Cs1 O1 98.91(6) 3_544 171_566
O1 Cs1 O1 45.23(11) 155_665 171_566
O1 Cs1 O1 45.23(11) 127_656 171_566
O1 Cs1 O1 45.687(10) 7_454 99_566
O1 Cs1 O1 134.313(10) 53_554 99_566
O1 Cs1 O1 81.09(6) 25_545 99_566
O1 Cs1 O1 45.687(10) 11_445 99_566
O1 Cs1 O1 134.313(10) 81_455 99_566
O1 Cs1 O1 98.91(6) 3_544 99_566
O1 Cs1 O1 119.210(11) 155_665 99_566
O1 Cs1 O1 119.210(11) 127_656 99_566
O1 Cs1 O1 162.19(13) 171_566 99_566
O1 Cs1 O1 45.687(10) 7_454 107_665
O1 Cs1 O1 134.313(10) 53_554 107_665
O1 Cs1 O1 134.313(10) 25_545 107_665
O1 Cs1 O1 98.91(6) 11_445 107_665
O1 Cs1 O1 81.09(6) 81_455 107_665
O1 Cs1 O1 45.687(10) 3_544 107_665
O1 Cs1 O1 162.19(13) 155_665 107_665
O1 Cs1 O1 119.210(11) 127_656 107_665
O1 Cs1 O1 119.210(11) 171_566 107_665
O1 Cs1 O1 74.23(10) 99_566 107_665
O1 Cs1 O1 98.91(6) 7_454 103_656
O1 Cs1 O1 81.09(6) 53_554 103_656
O1 Cs1 O1 134.313(10) 25_545 103_656
O1 Cs1 O1 45.687(10) 11_445 103_656
O1 Cs1 O1 134.313(10) 81_455 103_656
O1 Cs1 O1 45.687(10) 3_544 103_656
O1 Cs1 O1 119.210(11) 155_665 103_656
O1 Cs1 O1 162.19(13) 127_656 103_656
O1 Cs1 O1 119.210(11) 171_566 103_656
O1 Cs1 O1 74.23(10) 99_566 103_656
O1 Cs1 O1 74.23(10) 107_665 103_656
Al1 O1 Te1 0.0 50_464 50_464
Al1 O1 Te1 137.0(2) 50_464 .
Te1 O1 Te1 137.0(2) 50_464 .
Al1 O1 Cs1 111.49(11) 50_464 25_554
Te1 O1 Cs1 111.49(11) 50_464 25_554
Te1 O1 Cs1 111.49(11) . 25_554
Al1 O1 Cs1 93.251(7) 50_464 169
Te1 O1 Cs1 93.251(7) 50_464 169
Te1 O1 Cs1 93.251(7) . 169
Cs1 O1 Cs1 81.09(6) 25_554 169
Al1 O1 Cs1 93.251(7) 50_464 97_565
Te1 O1 Cs1 93.251(7) 50_464 97_565
Te1 O1 Cs1 93.251(7) . 97_565
Cs1 O1 Cs1 81.09(6) 25_554 97_565
Cs1 O1 Cs1 162.19(13) 169 97_565

loop_
_geom_bond_atom_site_label_1
_geom_bond_atom_site_label_2
_geom_bond_distance
_geom_bond_site_symmetry_2
Te1 O1 1.9195(15) 81_455
Te1 O1 1.9195(15) 97_565
Te1 O1 1.9195(15) 29_554
Te1 O1 1.9195(15) .
Te1 O1 1.9195(15) 177
Te1 O1 1.9195(15) 125
Te1 Cs1 4.18869(13) 121
Te1 Cs1 4.18869(12) .
Te1 Cs1 4.18869(12) 73_455
Te1 Cs1 4.18869(11) 97_565
Te1 Cs1 4.18869(13) 169
Te1 Cs1 4.18869(13) 25_554
Cs1 O1 3.086(4) 7_454
Cs1 O1 3.086(4) 53_554
Cs1 O1 3.086(4) 25_545
Cs1 O1 3.086(4) 11_445
Cs1 O1 3.086(4) 81_455
Cs1 O1 3.086(4) 3_544
Cs1 O1 3.6157(7) 155_665
Cs1 O1 3.6157(7) 127_656
Cs1 O1 3.6157(7) 171_566
Cs1 O1 3.6157(7) 99_566
Cs1 O1 3.6157(6) 107_665
Cs1 O1 3.6157(6) 103_656
O1 Al1 1.9195(15) 50_464
O1 Te1 1.9195(15) 50_464
O1 Cs1 3.086(4) 25_554
O1 Cs1 3.6157(6) 169
O1 Cs1 3.6157(6) 97_565

loop_
_geom_torsion_atom_site_label_1
_geom_torsion_atom_site_label_2
_geom_torsion_atom_site_label_3
_geom_torsion_atom_site_label_4
_geom_torsion
_geom_torsion_site_symmetry_1
_geom_torsion_site_symmetry_4
O1 Te1 O1 Al1 -46.48(9) 81_455 50_464
O1 Te1 O1 Al1 148(100) 97_565 50_464
O1 Te1 O1 Al1 46.48(9) 29_554 50_464
O1 Te1 O1 Al1 133.52(9) 177 50_464
O1 Te1 O1 Al1 -133.52(9) 125 50_464
Cs1 Te1 O1 Al1 0.0 121 50_464
Cs1 Te1 O1 Al1 -81.70(7) . 50_464
Cs1 Te1 O1 Al1 81.70(7) 73_455 50_464
Cs1 Te1 O1 Al1 98.30(7) 97_565 50_464
Cs1 Te1 O1 Al1 -98.30(7) 169 50_464
Cs1 Te1 O1 Al1 180.0 25_554 50_464
O1 Te1 O1 Te1 -46.48(9) 81_455 50_464
O1 Te1 O1 Te1 148(100) 97_565 50_464
O1 Te1 O1 Te1 46.48(9) 29_554 50_464
O1 Te1 O1 Te1 133.52(9) 177 50_464
O1 Te1 O1 Te1 -133.52(9) 125 50_464
Cs1 Te1 O1 Te1 0.0 121 50_464
Cs1 Te1 O1 Te1 -81.70(7) . 50_464
Cs1 Te1 O1 Te1 81.70(7) 73_455 50_464
Cs1 Te1 O1 Te1 98.30(7) 97_565 50_464
Cs1 Te1 O1 Te1 -98.30(7) 169 50_464
Cs1 Te1 O1 Te1 180.0 25_554 50_464
O1 Te1 O1 Cs1 133.52(9) 81_455 25_554
O1 Te1 O1 Cs1 -32(100) 97_565 25_554
O1 Te1 O1 Cs1 -133.52(9) 29_554 25_554
O1 Te1 O1 Cs1 -46.48(9) 177 25_554
O1 Te1 O1 Cs1 46.48(9) 125 25_554
Cs1 Te1 O1 Cs1 180.0 121 25_554
Cs1 Te1 O1 Cs1 98.30(7) . 25_554
Cs1 Te1 O1 Cs1 -98.30(7) 73_455 25_554
Cs1 Te1 O1 Cs1 -81.70(7) 97_565 25_554
Cs1 Te1 O1 Cs1 81.70(7) 169 25_554
O1 Te1 O1 Cs1 51.81(15) 81_455 169
O1 Te1 O1 Cs1 -114(100) 97_565 169
O1 Te1 O1 Cs1 144.78(2) 29_554 169
O1 Te1 O1 Cs1 -128.19(15) 177 169
O1 Te1 O1 Cs1 -35.22(2) 125 169
Cs1 Te1 O1 Cs1 98.30(7) 121 169
Cs1 Te1 O1 Cs1 16.59(13) . 169
Cs1 Te1 O1 Cs1 180.0 73_455 169
Cs1 Te1 O1 Cs1 -163.41(13) 97_565 169
Cs1 Te1 O1 Cs1 -81.70(7) 25_554 169
O1 Te1 O1 Cs1 -144.78(2) 81_455 97_565
O1 Te1 O1 Cs1 50(100) 97_565 97_565
O1 Te1 O1 Cs1 -51.81(15) 29_554 97_565
O1 Te1 O1 Cs1 35.22(2) 177 97_565
O1 Te1 O1 Cs1 128.19(15) 125 97_565
Cs1 Te1 O1 Cs1 -98.30(7) 121 97_565
Cs1 Te1 O1 Cs1 180.0 . 97_565
Cs1 Te1 O1 Cs1 -16.59(13) 73_455 97_565
Cs1 Te1 O1 Cs1 163.41(13) 169 97_565
Cs1 Te1 O1 Cs1 81.70(7) 25_554 97_565
